data_7712748
loop_
_publ_author_name
'Pandey, Pragati'
'Yang, Qiaomu'
'Gau, Michael'
'Schelter, Eric J.'

_publ_section_title
;
 Evaluating the Photophysical and Photochemical Characteristics of
 Green-Emitting Cerium(III) Mono-Cyclooctatetraenide Complexes
;
_journal_name_full 'Dalton Transactions'
_journal_paper_doi 10.1039/D3DT00351E
_journal_year 2023
_chemical_formula_moiety 'C34 H48 Ce2 F6 O10 S2'
_chemical_formula_sum 'C34 H48 Ce2 F6 O10 S2'
_chemical_formula_weight 1075.08
_space_group_crystal_system monoclinic
_space_group_IT_number 14
_space_group_name_Hall '-P 2ybc'
_space_group_name_H-M_alt 'P 1 21/c 1'
_atom_sites_solution_hydrogens geom
_atom_sites_solution_primary dual
_audit_creation_date 2022-10-27
_audit_creation_method
;
Olex2 1.5
(compiled 2021.10.07 svn.r9718050b for OlexSys, GUI svn.r6410)
;
_audit_update_record
;
2022-10-27 deposited with the CCDC.	2023-04-05 downloaded from the CCDC.
;
_cell_angle_alpha 90
_cell_angle_beta 116.481(4)
_cell_angle_gamma 90
_cell_formula_units_Z 4
_cell_length_a 19.8941(7)
_cell_length_b 12.7812(4)
_cell_length_c 18.0563(6)
_cell_measurement_reflns_used 33598
_cell_measurement_temperature 160
_cell_measurement_theta_max 28.3300
_cell_measurement_theta_min 2.4020
_cell_volume 4109.5(3)
_computing_cell_refinement 'CrysAlisPro 1.171.41.115a (Rigaku OD, 2021)'
_computing_data_collection 'CrysAlisPro 1.171.41.115a (Rigaku OD, 2021)'
_computing_data_reduction 'CrysAlisPro 1.171.41.115a (Rigaku OD, 2021)'
_computing_molecular_graphics 'Olex2 1.5 (Dolomanov et al., 2009)'
_computing_publication_material 'Olex2 1.5 (Dolomanov et al., 2009)'
_computing_structure_refinement 'SHELXL 2018/3 (Sheldrick, 2015)'
_computing_structure_solution 'SHELXT (Sheldrick, 2018)'
_diffrn_ambient_environment N~2~
_diffrn_ambient_temperature 160
_diffrn_detector 'HPC area detector'
_diffrn_detector_area_resol_mean 10.0
_diffrn_detector_type 'Dectris Pilatus3 R 200K'
_diffrn_measured_fraction_theta_full 0.999
_diffrn_measured_fraction_theta_max 0.999
_diffrn_measurement_details
;
List of Runs (angles in degrees, time in seconds):

  # Type    Start    End  Width  t~exp~   \w     \q     \k     \f   Frames
#--------------------------------------------------------------------------
  1  \w    -10.00  59.00   0.50    4.00    --    6.51  57.00 -30.00  138
  2  \w    -73.00   5.00   0.50    4.00    --    6.51 -19.00 120.00  156
  3  \w    -17.00  25.00   0.50    4.00    --    6.51  77.00  30.00   84
  4  \w    -25.00  17.00   0.50    4.00    --   -6.82 -77.00 -60.00   84
  5  \w    -28.00  10.00   0.50    4.00    --   -6.82  77.00 150.00   76
  6  \w    -19.00  25.00   0.50    4.00    --   -6.82  77.00  30.00   88
  7  \w    -30.00  -5.00   0.50    4.00    --   -6.82  77.00   0.00   50
  8  \w    -29.00   4.00   0.50    4.00    --   -6.82  77.00-120.00   66
  9  \w    -30.00  16.00   0.50    4.00    --   -6.82  77.00-180.00   92
 10  \w    -23.00  16.00   0.50    4.00    --   -6.82 -77.00 150.00   78
 11  \w    -13.00  18.00   0.50    4.00    --   -6.82  37.00-150.00   62
 12  \w     40.00  66.00   0.50    4.00    --   -6.82  37.00-150.00   52
 13  \w    -82.00   6.00   0.50    4.00    --   -6.82 -37.00  30.00  176
;
_diffrn_measurement_device '\k-geometry diffractometer'
_diffrn_measurement_device_type 'Rigaku XtaLAB Synergy-S'
_diffrn_measurement_method '\w scans'
_diffrn_orient_matrix_type 'CrysAlisPro convention (1999,Acta A55,543-557)'
_diffrn_orient_matrix_UB_11 0.0389887000
_diffrn_orient_matrix_UB_12 0.0025412000
_diffrn_orient_matrix_UB_13 0.0269989000
_diffrn_orient_matrix_UB_21 0.0037831000
_diffrn_orient_matrix_UB_22 0.0422999000
_diffrn_orient_matrix_UB_23 -0.0232682000
_diffrn_orient_matrix_UB_31 -0.0072402000
_diffrn_orient_matrix_UB_32 0.0358383000
_diffrn_orient_matrix_UB_33 0.0256017000
_diffrn_radiation_monochromator mirror
_diffrn_radiation_probe x-ray
_diffrn_radiation_type 'Mo K\a'
_diffrn_radiation_wavelength 0.71073
_diffrn_reflns_av_R_equivalents 0.0496
_diffrn_reflns_av_unetI/netI 0.0282
_diffrn_reflns_Laue_measured_fraction_full 0.999
_diffrn_reflns_Laue_measured_fraction_max 0.999
_diffrn_reflns_limit_h_max 26
_diffrn_reflns_limit_h_min -26
_diffrn_reflns_limit_k_max 16
_diffrn_reflns_limit_k_min -17
_diffrn_reflns_limit_l_max 24
_diffrn_reflns_limit_l_min -24
_diffrn_reflns_number 82455
_diffrn_reflns_point_group_measured_fraction_full 0.999
_diffrn_reflns_point_group_measured_fraction_max 0.999
_diffrn_reflns_theta_full 25.242
_diffrn_reflns_theta_max 28.282
_diffrn_reflns_theta_min 2.256
_diffrn_source 'micro-focus sealed X-ray tube'
_diffrn_source_type 'PhotonJet (Mo) X-ray Source'
_exptl_absorpt_coefficient_mu 2.367
_exptl_absorpt_correction_T_max 1.00000
_exptl_absorpt_correction_T_min 0.62230
_exptl_absorpt_correction_type multi-scan
_exptl_absorpt_process_details 'SCALE3 ABSPACK'
_exptl_crystal_colour yellow
_exptl_crystal_density_diffrn 1.738
_exptl_crystal_description bar
_exptl_crystal_F_000 2136
_exptl_crystal_size_max 0.36
_exptl_crystal_size_mid 0.11
_exptl_crystal_size_min 0.06
_refine_diff_density_max 1.096
_refine_diff_density_min -0.547
_refine_diff_density_rms 0.086
_refine_ls_extinction_method none
_refine_ls_goodness_of_fit_ref 1.037
_refine_ls_hydrogen_treatment constr
_refine_ls_matrix_type full
_refine_ls_number_parameters 532
_refine_ls_number_reflns 10185
_refine_ls_number_restraints 213
_refine_ls_restrained_S_all 1.099
_refine_ls_R_factor_all 0.0410
_refine_ls_R_factor_gt 0.0320
_refine_ls_shift/su_max 0.003
_refine_ls_shift/su_mean 0.000
_refine_ls_structure_factor_coef Fsqd
_refine_ls_weighting_details 'w=1/[\s^2^(Fo^2^)+(0.0272P)^2^+6.1081P] where P=(Fo^2^+2Fc^2^)/3'
_refine_ls_weighting_scheme calc
_refine_ls_wR_factor_gt 0.0698
_refine_ls_wR_factor_ref 0.0726
_reflns_number_gt 8601
_reflns_number_total 10185
_reflns_threshold_expression 'I > 2\s(I)'
_cod_data_source_file d3dt00351e2.cif
_cod_data_source_block 40494_CeCOT-OTf-THF
_cod_database_code 7712748
_shelx_shelxl_version_number 2018/3
_shelx_estimated_absorpt_t_max 0.871
_shelx_estimated_absorpt_t_min 0.483
_olex2_submission_special_instructions 'No special instructions were received'
_oxdiff_exptl_absorpt_empirical_details
;
Empirical correction (ABSPACK) includes:
- Absorption correction using spherical harmonics
- Frame scaling
;
_oxdiff_exptl_absorpt_empirical_full_max 1.478
_oxdiff_exptl_absorpt_empirical_full_min 0.633

loop_
_space_group_symop_operation_xyz
'x, y, z'
'-x, y+1/2, -z+1/2'
'-x, -y, -z'
'x, -y-1/2, z-1/2'

loop_
_atom_site_label
_atom_site_type_symbol
_atom_site_fract_x
_atom_site_fract_y
_atom_site_fract_z
_atom_site_U_iso_or_equiv
_atom_site_adp_type
_atom_site_occupancy
_atom_site_site_symmetry_order
_atom_site_calc_flag
_atom_site_refinement_flags_posn
_atom_site_refinement_flags_adp
_atom_site_refinement_flags_occupancy
_atom_site_disorder_assembly
_atom_site_disorder_group
Ce1 Ce 0.72057(2) 0.70836(2) 0.75898(2) 0.02925(5) Uani 1 1 d . . . . .
Ce2 Ce 0.78683(2) 0.27895(2) 0.64140(2) 0.03068(5) Uani 1 1 d . . . . .
S1 S 0.87896(4) 0.50054(6) 0.80394(4) 0.03267(16) Uani 1 1 d . . . . .
S2 S 0.62985(4) 0.43988(6) 0.66522(4) 0.02977(15) Uani 1 1 d . . . . .
F1 F 0.91444(13) 0.4973(2) 0.96112(11) 0.0607(6) Uani 1 1 d . . . . .
F2 F 0.95670(14) 0.3669(2) 0.91912(14) 0.0680(7) Uani 1 1 d . . . . .
F3 F 0.83847(14) 0.3746(2) 0.88993(14) 0.0678(7) Uani 1 1 d . . . . .
F4 F 0.55685(13) 0.4339(2) 0.75414(15) 0.0656(7) Uani 1 1 d . . . . .
F5 F 0.67255(13) 0.3906(2) 0.82021(13) 0.0701(7) Uani 1 1 d . . . . .
F6 F 0.59327(14) 0.28368(18) 0.73287(16) 0.0616(6) Uani 1 1 d . . . . .
O1 O 0.81336(12) 0.56198(19) 0.78945(13) 0.0414(5) Uani 1 1 d . . . . .
O2 O 0.86246(12) 0.41686(19) 0.74422(13) 0.0394(5) Uani 1 1 d . . . . .
O3 O 0.94584(13) 0.5580(2) 0.82163(15) 0.0525(7) Uani 1 1 d . . . . .
O4 O 0.64611(12) 0.54797(17) 0.68967(13) 0.0376(5) Uani 1 1 d . . . . .
O5 O 0.69508(13) 0.38341(19) 0.67174(15) 0.0447(6) Uani 1 1 d . . . . .
O6 O 0.56275(13) 0.4227(2) 0.59173(14) 0.0482(6) Uani 1 1 d . . . . .
O7 O 0.63769(12) 0.75069(18) 0.60568(12) 0.0353(5) Uani 1 1 d . . . . .
O8 O 0.80412(12) 0.76368(19) 0.69045(13) 0.0380(5) Uani 1 1 d . . . . .
O9 O 0.70136(12) 0.37157(19) 0.50532(13) 0.0415(5) Uani 1 1 d . . . . .
O10 O 0.86729(13) 0.3790(2) 0.58524(13) 0.0472(6) Uani 1 1 d . . . . .
C1 C 0.8984(2) 0.4309(3) 0.89945(19) 0.0465(9) Uani 1 1 d . . . . .
C2 C 0.61276(19) 0.3837(3) 0.7480(2) 0.0439(8) Uani 1 1 d . . . . .
C3 C 0.6819(3) 0.9013(4) 0.7866(3) 0.0622(9) Uani 1 1 d . U . . .
H3 H 0.666949 0.962493 0.753261 0.075 Uiso 1 1 calc R U . . .
C4 C 0.7581(3) 0.8966(3) 0.8340(2) 0.0575(8) Uani 1 1 d . U . . .
H4 H 0.782914 0.955938 0.826054 0.069 Uiso 1 1 calc R U . . .
C5 C 0.8081(3) 0.8269(4) 0.8909(2) 0.0600(8) Uani 1 1 d . U . . .
H5 H 0.858803 0.849575 0.912074 0.072 Uiso 1 1 calc R U . . .
C6 C 0.8012(3) 0.7310(4) 0.9242(2) 0.0637(9) Uani 1 1 d . U . . .
H6 H 0.848498 0.703991 0.962584 0.076 Uiso 1 1 calc R U . . .
C7 C 0.7425(3) 0.6660(4) 0.9150(2) 0.0623(9) Uani 1 1 d . U . . .
H7 H 0.758856 0.604858 0.948269 0.075 Uiso 1 1 calc R U . . .
C8 C 0.6650(3) 0.6694(4) 0.8682(3) 0.0618(8) Uani 1 1 d . U . . .
H8 H 0.640915 0.610327 0.877765 0.074 Uiso 1 1 calc R U . . .
C9 C 0.6135(3) 0.7390(4) 0.8102(3) 0.0664(9) Uani 1 1 d . U . . .
H9 H 0.562930 0.716002 0.789416 0.080 Uiso 1 1 calc R U . . .
C10 C 0.6205(3) 0.8373(4) 0.7753(3) 0.0689(9) Uani 1 1 d . U . . .
H10 H 0.573673 0.864895 0.736432 0.083 Uiso 1 1 calc R U . . .
C11 C 0.5603(2) 0.7171(3) 0.5600(3) 0.0594(11) Uani 1 1 d . . . . .
H11a H 0.532200 0.727439 0.592981 0.071 Uiso 0.75 1 calc R U P A 1
H11b H 0.557420 0.642402 0.544283 0.071 Uiso 0.75 1 calc R U P A 1
H11c H 0.544266 0.678920 0.597199 0.071 Uiso 0.25 1 calc R U P B 2
H11d H 0.555296 0.669434 0.514624 0.071 Uiso 0.25 1 calc R U P B 2
C12 C 0.5293(3) 0.7885(4) 0.4825(3) 0.0521(12) Uani 0.75 1 d . U P C 1
H12a H 0.540513 0.759684 0.438380 0.062 Uiso 0.75 1 calc R U P C 1
H12b H 0.474433 0.799002 0.460512 0.062 Uiso 0.75 1 calc R U P C 1
C12* C 0.5116(8) 0.8128(12) 0.5250(10) 0.049(2) Uani 0.25 1 d . U P C 2
H12c H 0.461915 0.795587 0.479224 0.059 Uiso 0.25 1 calc R U P C 2
H12d H 0.505302 0.854022 0.567905 0.059 Uiso 0.25 1 calc R U P C 2
C13 C 0.5729(3) 0.8908(5) 0.5184(4) 0.0493(14) Uani 0.75 1 d . U P C 1
H13a H 0.572865 0.937123 0.474456 0.059 Uiso 0.75 1 calc R U P C 1
H13b H 0.552642 0.929310 0.551639 0.059 Uiso 0.75 1 calc R U P C 1
C13* C 0.5614(12) 0.8635(18) 0.4962(13) 0.049(2) Uani 0.25 1 d . U P C 2
H13c H 0.548959 0.938755 0.485725 0.059 Uiso 0.25 1 calc R U P C 2
H13d H 0.556237 0.830664 0.444302 0.059 Uiso 0.25 1 calc R U P C 2
C14 C 0.64770(19) 0.8486(3) 0.5702(2) 0.0427(8) Uani 1 1 d . . . . .
H14a H 0.674767 0.835740 0.536436 0.051 Uiso 0.75 1 calc R U P C 1
H14b H 0.677232 0.898729 0.614641 0.051 Uiso 0.75 1 calc R U P C 1
H14c H 0.684653 0.841532 0.547655 0.051 Uiso 0.25 1 calc R U P C 2
H14d H 0.662748 0.906683 0.610646 0.051 Uiso 0.25 1 calc R U P C 2
C15 C 0.8507(3) 0.8569(4) 0.7074(3) 0.0715(15) Uani 1 1 d . . . . .
H15a H 0.886668 0.860501 0.766832 0.086 Uiso 1 1 calc R U . . .
H15b H 0.819224 0.920719 0.692463 0.086 Uiso 1 1 calc R U . . .
C16 C 0.8922(2) 0.8471(4) 0.6547(2) 0.0595(12) Uani 1 1 d . . . . .
H16a H 0.864840 0.883229 0.600930 0.071 Uiso 1 1 calc R U . . .
H16b H 0.943585 0.876197 0.683527 0.071 Uiso 1 1 calc R U . . .
C17 C 0.8939(2) 0.7301(4) 0.6431(2) 0.0592(12) Uani 1 1 d . . . . .
H17a H 0.934434 0.696535 0.692080 0.071 Uiso 1 1 calc R U . . .
H17b H 0.900613 0.712983 0.593321 0.071 Uiso 1 1 calc R U . . .
C18 C 0.81688(18) 0.6974(3) 0.63282(18) 0.0406(8) Uani 1 1 d . . . . .
H18a H 0.778130 0.709342 0.575387 0.049 Uiso 1 1 calc R U . . .
H18b H 0.816470 0.622554 0.646789 0.049 Uiso 1 1 calc R U . . .
C19 C 0.7769(3) 0.1028(3) 0.5544(3) 0.0648(9) Uani 1 1 d . U . . .
H19 H 0.766991 0.091696 0.498432 0.078 Uiso 1 1 calc R U . . .
C20 C 0.7107(3) 0.1048(3) 0.5654(3) 0.0676(9) Uani 1 1 d . U . . .
H20 H 0.666261 0.094004 0.515547 0.081 Uiso 1 1 calc R U . . .
C21 C 0.6966(2) 0.1198(3) 0.6364(3) 0.0632(9) Uani 1 1 d . U . . .
H21 H 0.644755 0.116224 0.623050 0.076 Uiso 1 1 calc R U . . .
C22 C 0.7431(2) 0.1389(3) 0.7224(3) 0.0540(8) Uani 1 1 d . U . . .
H22 H 0.714979 0.144971 0.753157 0.065 Uiso 1 1 calc R U . . .
C23 C 0.8190(2) 0.1504(3) 0.7709(2) 0.0532(8) Uani 1 1 d . U . . .
H23 H 0.830832 0.164480 0.827024 0.064 Uiso 1 1 calc R U . . .
C24 C 0.8826(2) 0.1465(3) 0.7576(3) 0.0559(8) Uani 1 1 d . U . . .
H24 H 0.927616 0.156753 0.807008 0.067 Uiso 1 1 calc R U . . .
C25 C 0.8959(2) 0.1315(3) 0.6904(3) 0.0572(8) Uani 1 1 d . U . . .
H25 H 0.947935 0.134302 0.704635 0.069 Uiso 1 1 calc R U . . .
C26 C 0.8527(2) 0.1132(3) 0.6067(3) 0.0586(8) Uani 1 1 d . U . . .
H26 H 0.882584 0.106112 0.578066 0.070 Uiso 1 1 calc R U . . .
C27 C 0.6378(2) 0.3250(4) 0.4377(3) 0.0690(13) Uani 1 1 d . . . . .
H27a H 0.603887 0.292172 0.457773 0.083 Uiso 1 1 calc R U . . .
H27b H 0.654509 0.270634 0.410470 0.083 Uiso 1 1 calc R U . . .
C28 C 0.5982(2) 0.4118(4) 0.3783(3) 0.0684(13) Uani 1 1 d . . . . .
H28a H 0.619388 0.422637 0.338555 0.082 Uiso 1 1 calc R U . . .
H28b H 0.543684 0.397922 0.347338 0.082 Uiso 1 1 calc R U . . .
C29 C 0.6135(2) 0.5032(4) 0.4349(2) 0.0632(12) Uani 1 1 d . . . . .
H29a H 0.607963 0.570051 0.405011 0.076 Uiso 1 1 calc R U . . .
H29b H 0.579554 0.503551 0.461647 0.076 Uiso 1 1 calc R U . . .
C30 C 0.6931(2) 0.4856(3) 0.4968(2) 0.0516(9) Uani 1 1 d . . . . .
H30a H 0.728104 0.515335 0.477034 0.062 Uiso 1 1 calc R U . . .
H30b H 0.703172 0.518416 0.550475 0.062 Uiso 1 1 calc R U . . .
C31 C 0.9378(9) 0.4373(11) 0.6357(10) 0.0570(19) Uani 0.5 1 d . U P D 1
H31a H 0.970688 0.399182 0.686923 0.068 Uiso 0.5 1 calc R U P D 1
H31b H 0.927754 0.508534 0.649913 0.068 Uiso 0.5 1 calc R U P D 1
C31* C 0.9443(9) 0.4057(11) 0.6338(10) 0.060(2) Uani 0.5 1 d . U P D 2
H31c H 0.972877 0.342064 0.661459 0.072 Uiso 0.5 1 calc R U P D 2
H31d H 0.948495 0.456133 0.677276 0.072 Uiso 0.5 1 calc R U P D 2
C32 C 0.9723(10) 0.4396(17) 0.5699(8) 0.0591(16) Uani 0.5 1 d . U P D 1
H32a H 0.958296 0.505405 0.537693 0.071 Uiso 0.5 1 calc R U P D 1
H32b H 1.027802 0.434990 0.599066 0.071 Uiso 0.5 1 calc R U P D 1
C32* C 0.9759(11) 0.4505(18) 0.5840(8) 0.0612(18) Uani 0.5 1 d . U P D 2
H32c H 1.030903 0.440246 0.608061 0.073 Uiso 0.5 1 calc R U P D 2
H32d H 0.963603 0.525709 0.572745 0.073 Uiso 0.5 1 calc R U P D 2
C33 C 0.9451(6) 0.3606(12) 0.5218(6) 0.0587(15) Uani 0.5 1 d . U P D 1
H33a H 0.970574 0.295136 0.549472 0.070 Uiso 0.5 1 calc R U P D 1
H33b H 0.950803 0.369385 0.470364 0.070 Uiso 0.5 1 calc R U P D 1
C33* C 0.9286(6) 0.3750(13) 0.4999(6) 0.0625(16) Uani 0.5 1 d . U P D 2
H33c H 0.921377 0.411636 0.448615 0.075 Uiso 0.5 1 calc R U P D 2
H33d H 0.955102 0.308132 0.504034 0.075 Uiso 0.5 1 calc R U P D 2
C34 C 0.8592(2) 0.3583(4) 0.5022(2) 0.0578(10) Uani 1 1 d . U . . .
H34a H 0.830029 0.413736 0.462505 0.069 Uiso 0.5 1 calc R U P D 1
H34b H 0.835931 0.289310 0.481069 0.069 Uiso 0.5 1 calc R U P D 1
H34c H 0.842670 0.285169 0.486360 0.069 Uiso 0.5 1 calc R U P D 2
H34d H 0.820529 0.405293 0.462000 0.069 Uiso 0.5 1 calc R U P D 2

loop_
_atom_site_aniso_label
_atom_site_aniso_U_11
_atom_site_aniso_U_22
_atom_site_aniso_U_33
_atom_site_aniso_U_23
_atom_site_aniso_U_13
_atom_site_aniso_U_12
Ce1 0.03199(9) 0.04008(10) 0.02013(8) -0.00547(6) 0.01562(7) -0.00700(7)
Ce2 0.02748(9) 0.04196(10) 0.02502(8) -0.00065(7) 0.01388(7) -0.00390(7)
S1 0.0273(4) 0.0480(5) 0.0212(3) 0.0010(3) 0.0095(3) -0.0091(3)
S2 0.0253(3) 0.0397(4) 0.0259(3) -0.0019(3) 0.0129(3) -0.0068(3)
F1 0.0707(15) 0.0804(16) 0.0212(9) -0.0031(10) 0.0117(9) -0.0055(12)
F2 0.0684(15) 0.0721(16) 0.0445(12) 0.0155(11) 0.0081(11) 0.0157(13)
F3 0.0746(16) 0.0858(17) 0.0497(13) 0.0067(12) 0.0339(12) -0.0341(14)
F4 0.0623(14) 0.0864(18) 0.0756(16) 0.0033(13) 0.0554(13) -0.0005(13)
F5 0.0624(14) 0.108(2) 0.0308(11) 0.0158(12) 0.0127(10) -0.0146(14)
F6 0.0678(15) 0.0562(14) 0.0730(16) 0.0103(11) 0.0423(13) -0.0151(11)
O1 0.0367(12) 0.0565(15) 0.0287(11) 0.0002(10) 0.0126(9) 0.0050(11)
O2 0.0393(12) 0.0521(14) 0.0278(11) -0.0043(10) 0.0158(9) -0.0061(10)
O3 0.0377(13) 0.0701(18) 0.0489(14) 0.0014(13) 0.0186(11) -0.0235(12)
O4 0.0386(12) 0.0397(12) 0.0358(11) -0.0052(9) 0.0178(10) -0.0068(10)
O5 0.0428(13) 0.0475(14) 0.0558(15) 0.0012(11) 0.0329(12) 0.0009(11)
O6 0.0385(13) 0.0626(16) 0.0329(12) -0.0015(11) 0.0064(10) -0.0141(12)
O7 0.0298(11) 0.0442(12) 0.0270(10) 0.0002(9) 0.0083(9) -0.0073(9)
O8 0.0331(11) 0.0580(14) 0.0269(10) -0.0066(10) 0.0170(9) -0.0131(10)
O9 0.0368(12) 0.0508(14) 0.0310(11) 0.0027(10) 0.0099(9) -0.0085(10)
O10 0.0365(12) 0.0823(18) 0.0263(11) -0.0073(11) 0.0173(9) -0.0208(12)
C1 0.049(2) 0.060(2) 0.0251(15) 0.0035(15) 0.0121(14) -0.0132(18)
C2 0.0382(18) 0.059(2) 0.0398(18) 0.0035(15) 0.0221(15) -0.0086(16)
C3 0.092(2) 0.0616(19) 0.0505(16) -0.0117(15) 0.0471(15) 0.0022(17)
C4 0.088(2) 0.0553(18) 0.0485(16) -0.0187(14) 0.0477(15) -0.0209(16)
C5 0.079(2) 0.0686(19) 0.0414(15) -0.0266(14) 0.0350(14) -0.0210(16)
C6 0.088(2) 0.072(2) 0.0319(14) -0.0186(14) 0.0279(15) -0.0050(17)
C7 0.100(2) 0.0664(19) 0.0356(14) -0.0085(14) 0.0440(15) -0.0082(18)
C8 0.092(2) 0.0714(19) 0.0525(16) -0.0191(15) 0.0594(15) -0.0237(17)
C9 0.0730(19) 0.088(2) 0.0640(18) -0.0301(16) 0.0535(15) -0.0126(17)
C10 0.078(2) 0.082(2) 0.0596(17) -0.0230(16) 0.0427(16) 0.0115(17)
C11 0.0319(18) 0.061(3) 0.058(2) 0.0074(19) -0.0046(16) -0.0135(17)
C12 0.039(2) 0.054(3) 0.048(3) 0.005(2) 0.0048(19) 0.000(2)
C12* 0.035(3) 0.051(4) 0.049(4) 0.003(3) 0.008(3) 0.000(3)
C13 0.036(2) 0.048(3) 0.050(3) 0.003(2) 0.007(2) -0.004(2)
C13* 0.036(3) 0.052(4) 0.048(4) 0.005(3) 0.009(3) -0.001(3)
C14 0.0421(18) 0.049(2) 0.0379(17) 0.0076(15) 0.0187(15) -0.0037(15)
C15 0.067(3) 0.109(4) 0.055(2) -0.039(2) 0.042(2) -0.058(3)
C16 0.044(2) 0.102(4) 0.0369(19) -0.007(2) 0.0221(16) -0.027(2)
C17 0.0341(18) 0.114(4) 0.0358(18) 0.029(2) 0.0210(15) 0.019(2)
C18 0.0401(18) 0.062(2) 0.0227(14) 0.0031(14) 0.0164(13) 0.0040(15)
C19 0.0800(18) 0.0488(17) 0.0523(17) -0.0086(15) 0.0175(15) -0.0047(16)
C20 0.0612(17) 0.0416(16) 0.0696(19) 0.0046(15) 0.0019(15) -0.0123(15)
C21 0.0465(16) 0.0441(16) 0.091(2) 0.0178(16) 0.0240(15) -0.0067(14)
C22 0.0591(16) 0.0471(16) 0.0738(18) 0.0200(15) 0.0457(14) 0.0052(14)
C23 0.0677(17) 0.0476(16) 0.0487(16) 0.0115(14) 0.0299(14) 0.0093(15)
C24 0.0555(17) 0.0508(17) 0.0525(16) 0.0032(14) 0.0160(14) 0.0107(15)
C25 0.0499(16) 0.0580(17) 0.0647(17) -0.0048(15) 0.0264(14) 0.0104(15)
C26 0.0657(18) 0.0572(18) 0.0620(17) -0.0111(15) 0.0367(15) 0.0049(15)
C27 0.057(3) 0.069(3) 0.048(2) 0.006(2) -0.0060(19) -0.022(2)
C28 0.054(2) 0.085(3) 0.045(2) 0.023(2) 0.0024(18) -0.014(2)
C29 0.065(3) 0.082(3) 0.051(2) 0.031(2) 0.034(2) 0.022(2)
C30 0.065(2) 0.051(2) 0.0379(18) 0.0042(16) 0.0219(17) -0.0079(18)
C31 0.044(3) 0.100(4) 0.036(2) -0.024(4) 0.025(2) -0.031(3)
C31* 0.045(3) 0.105(4) 0.036(3) -0.022(4) 0.022(2) -0.031(3)
C32 0.048(2) 0.104(4) 0.035(3) -0.021(3) 0.028(2) -0.030(3)
C32* 0.050(2) 0.101(4) 0.036(3) -0.023(3) 0.022(3) -0.028(3)
C33 0.051(3) 0.101(3) 0.036(3) -0.019(3) 0.029(2) -0.026(3)
C33* 0.052(3) 0.104(3) 0.036(3) -0.019(3) 0.023(2) -0.027(3)
C34 0.055(2) 0.094(3) 0.0327(16) -0.0168(17) 0.0267(15) -0.0279(19)

loop_
_atom_type_symbol
_atom_type_description
_atom_type_scat_dispersion_real
_atom_type_scat_dispersion_imag
_atom_type_scat_source
C C 0.0033 0.0016 'International Tables Vol C Tables 4.2.6.8 and 6.1.1.4'
H H 0.0000 0.0000 'International Tables Vol C Tables 4.2.6.8 and 6.1.1.4'
Ce Ce -0.2486 2.6331 'International Tables Vol C Tables 4.2.6.8 and 6.1.1.4'
F F 0.0171 0.0103 'International Tables Vol C Tables 4.2.6.8 and 6.1.1.4'
O O 0.0106 0.0060 'International Tables Vol C Tables 4.2.6.8 and 6.1.1.4'
S S 0.1246 0.1234 'International Tables Vol C Tables 4.2.6.8 and 6.1.1.4'

loop_
_geom_angle_atom_site_label_1
_geom_angle_atom_site_label_2
_geom_angle_atom_site_label_3
_geom_angle
_geom_angle_site_symmetry_1
_geom_angle_site_symmetry_3
_geom_angle_publ_flag
O1 Ce1 O4 73.36(7) . . ?
O1 Ce1 O7 116.67(7) . . ?
O1 Ce1 O8 74.98(8) . . ?
O1 Ce1 C3 152.09(12) . . ?
O1 Ce1 C4 122.86(12) . . ?
O1 Ce1 C5 95.89(12) . . ?
O1 Ce1 C6 79.70(11) . . ?
O1 Ce1 C7 82.03(11) . . ?
O1 Ce1 C8 101.69(12) . . ?
O1 Ce1 C9 130.37(13) . . ?
O1 Ce1 C10 159.50(12) . . ?
O4 Ce1 O7 71.49(7) . . ?
O4 Ce1 O8 110.39(7) . . ?
O4 Ce1 C3 133.28(12) . . ?
O4 Ce1 C4 161.36(11) . . ?
O4 Ce1 C5 154.40(11) . . ?
O4 Ce1 C6 124.47(11) . . ?
O4 Ce1 C7 98.08(11) . . ?
O4 Ce1 C8 82.59(10) . . ?
O4 Ce1 C9 84.78(11) . . ?
O4 Ce1 C10 104.65(12) . . ?
O7 Ce1 O8 70.50(7) . . ?
O7 Ce1 C3 84.71(11) . . ?
O7 Ce1 C4 104.73(11) . . ?
O7 Ce1 C5 133.09(11) . . ?
O7 Ce1 C6 161.33(11) . . ?
O7 Ce1 C7 153.07(12) . . ?
O7 Ce1 C8 123.38(12) . . ?
O7 Ce1 C9 96.48(12) . . ?
O7 Ce1 C10 80.74(11) . . ?
O8 Ce1 C3 97.82(11) . . ?
O8 Ce1 C4 84.44(10) . . ?
O8 Ce1 C5 88.23(10) . . ?
O8 Ce1 C6 107.98(12) . . ?
O8 Ce1 C7 135.77(12) . . ?
O8 Ce1 C8 164.40(11) . . ?
O8 Ce1 C9 154.30(13) . . ?
O8 Ce1 C10 123.40(13) . . ?
C3 Ce1 C4 29.42(13) . . ?
C3 Ce1 C5 56.55(15) . . ?
C3 Ce1 C6 77.02(14) . . ?
C3 Ce1 C7 85.27(13) . . ?
C3 Ce1 C8 77.91(13) . . ?
C3 Ce1 C9 58.05(14) . . ?
C3 Ce1 C10 30.26(14) . . ?
C4 Ce1 C5 29.79(13) . . ?
C4 Ce1 C6 56.93(14) . . ?
C4 Ce1 C7 77.04(13) . . ?
C4 Ce1 C8 84.80(12) . . ?
C4 Ce1 C9 77.45(13) . . ?
C4 Ce1 C10 56.85(14) . . ?
C5 Ce1 C7 56.88(13) . . ?
C5 Ce1 C8 76.86(13) . . ?
C6 Ce1 C5 30.00(13) . . ?
C6 Ce1 C7 29.64(13) . . ?
C6 Ce1 C8 56.52(14) . . ?
C6 Ce1 C9 77.13(15) . . ?
C6 Ce1 C10 85.27(14) . . ?
C8 Ce1 C7 29.75(14) . . ?
C9 Ce1 C5 85.06(13) . . ?
C9 Ce1 C7 57.22(15) . . ?
C9 Ce1 C8 30.21(14) . . ?
C10 Ce1 C5 77.19(15) . . ?
C10 Ce1 C7 78.04(15) . . ?
C10 Ce1 C8 58.09(15) . . ?
C10 Ce1 C9 30.91(15) . . ?
O2 Ce2 O9 107.81(7) . . ?
O2 Ce2 O10 70.82(7) . . ?
O2 Ce2 C19 151.36(12) . . ?
O2 Ce2 C20 165.70(11) . . ?
O2 Ce2 C21 136.54(12) . . ?
O2 Ce2 C22 107.28(11) . . ?
O2 Ce2 C23 87.38(10) . . ?
O2 Ce2 C24 83.31(11) . . ?
O2 Ce2 C25 96.79(10) . . ?
O2 Ce2 C26 121.81(11) . . ?
O5 Ce2 O2 73.75(8) . . ?
O5 Ce2 O9 74.23(8) . . ?
O5 Ce2 O10 117.42(8) . . ?
O5 Ce2 C19 134.29(12) . . ?
O5 Ce2 C20 104.59(13) . . ?
O5 Ce2 C21 82.54(12) . . ?
O5 Ce2 C22 78.01(10) . . ?
O5 Ce2 C23 92.83(10) . . ?
O5 Ce2 C24 119.51(11) . . ?
O5 Ce2 C25 148.59(11) . . ?
O5 Ce2 C26 160.14(11) . . ?
O9 Ce2 O10 70.02(7) . . ?
O9 Ce2 C19 88.99(11) . . ?
O9 Ce2 C20 84.94(11) . . ?
O9 Ce2 C21 99.76(11) . . ?
O9 Ce2 C22 126.14(10) . . ?
O9 Ce2 C23 155.73(10) . . ?
O9 Ce2 C24 164.94(10) . . ?
O9 Ce2 C25 136.48(10) . . ?
O9 Ce2 C26 108.73(11) . . ?
O10 Ce2 C19 94.67(12) . . ?
O10 Ce2 C20 120.95(13) . . ?
O10 Ce2 C21 152.00(13) . . ?
O10 Ce2 C22 161.83(10) . . ?
O10 Ce2 C23 133.98(10) . . ?
O10 Ce2 C24 105.54(11) . . ?
O10 Ce2 C25 85.76(11) . . ?
O10 Ce2 C26 81.23(11) . . ?
C19 Ce2 C24 76.88(13) . . ?
C19 Ce2 C25 56.62(13) . . ?
C19 Ce2 C26 29.62(13) . . ?
C20 Ce2 C19 30.44(15) . . ?
C20 Ce2 C24 85.40(13) . . ?
C20 Ce2 C25 77.18(13) . . ?
C20 Ce2 C26 57.09(14) . . ?
C21 Ce2 C19 58.36(15) . . ?
C21 Ce2 C20 31.07(15) . . ?
C21 Ce2 C22 30.84(13) . . ?
C21 Ce2 C23 57.55(13) . . ?
C21 Ce2 C24 77.40(13) . . ?
C21 Ce2 C25 84.84(13) . . ?
C21 Ce2 C26 77.60(14) . . ?
C22 Ce2 C19 78.71(14) . . ?
C22 Ce2 C20 58.87(15) . . ?
C22 Ce2 C24 56.61(13) . . ?
C22 Ce2 C25 76.45(13) . . ?
C22 Ce2 C26 85.00(13) . . ?
C23 Ce2 C19 85.63(13) . . ?
C23 Ce2 C20 78.47(14) . . ?
C23 Ce2 C22 29.60(12) . . ?
C23 Ce2 C24 29.88(12) . . ?
C23 Ce2 C25 56.35(13) . . ?
C23 Ce2 C26 76.79(13) . . ?
C25 Ce2 C24 29.19(12) . . ?
C25 Ce2 C26 29.64(12) . . ?
C26 Ce2 C24 56.22(13) . . ?
O1 S1 O2 112.35(13) . . ?
O1 S1 C1 103.33(16) . . ?
O2 S1 C1 103.04(16) . . ?
O3 S1 O1 116.01(16) . . ?
O3 S1 O2 115.22(15) . . ?
O3 S1 C1 104.86(16) . . ?
O4 S2 O5 112.54(14) . . ?
O4 S2 C2 103.01(15) . . ?
O5 S2 C2 103.05(16) . . ?
O6 S2 O4 115.08(15) . . ?
O6 S2 O5 115.83(16) . . ?
O6 S2 C2 105.32(15) . . ?
S1 O1 Ce1 164.15(15) . . ?
S1 O2 Ce2 158.31(14) . . ?
S2 O4 Ce1 159.39(14) . . ?
S2 O5 Ce2 164.32(16) . . ?
C11 O7 Ce1 124.0(2) . . ?
C11 O7 C14 108.8(2) . . ?
C14 O7 Ce1 120.41(18) . . ?
C15 O8 Ce1 127.6(2) . . ?
C18 O8 Ce1 122.81(19) . . ?
C18 O8 C15 109.3(3) . . ?
C27 O9 Ce2 125.3(2) . . ?
C27 O9 C30 107.9(3) . . ?
C30 O9 Ce2 123.57(19) . . ?
C31 O10 Ce2 126.0(7) . . ?
C31* O10 Ce2 124.1(7) . . ?
C31* O10 C34 105.8(7) . . ?
C34 O10 Ce2 120.7(2) . . ?
C34 O10 C31 111.2(7) . . ?
F1 C1 S1 110.7(3) . . ?
F1 C1 F2 108.4(3) . . ?
F1 C1 F3 108.7(3) . . ?
F2 C1 S1 110.2(2) . . ?
F2 C1 F3 109.0(3) . . ?
F3 C1 S1 109.9(2) . . ?
F4 C2 S2 110.3(3) . . ?
F5 C2 S2 111.6(2) . . ?
F5 C2 F4 107.6(3) . . ?
F5 C2 F6 108.6(3) . . ?
F6 C2 S2 110.8(2) . . ?
F6 C2 F4 107.7(3) . . ?
C4 C3 Ce1 75.4(2) . . ?
C4 C3 C10 135.4(5) . . ?
C10 C3 Ce1 75.1(3) . . ?
C3 C4 Ce1 75.1(2) . . ?
C3 C4 C5 136.0(4) . . ?
C5 C4 Ce1 75.3(2) . . ?
C4 C5 Ce1 75.0(2) . . ?
C4 C5 C6 134.8(4) . . ?
C6 C5 Ce1 74.9(2) . . ?
C5 C6 Ce1 75.1(2) . . ?
C7 C6 Ce1 75.4(2) . . ?
C7 C6 C5 135.6(5) . . ?
C6 C7 Ce1 74.9(2) . . ?
C6 C7 C8 134.7(5) . . ?
C8 C7 Ce1 75.0(2) . . ?
C7 C8 Ce1 75.3(2) . . ?
C7 C8 C9 135.6(4) . . ?
C9 C8 Ce1 74.9(2) . . ?
C8 C9 Ce1 74.9(2) . . ?
C8 C9 C10 134.2(5) . . ?
C10 C9 Ce1 74.5(2) . . ?
C3 C10 Ce1 74.7(2) . . ?
C3 C10 C9 133.7(5) . . ?
C9 C10 Ce1 74.6(2) . . ?
O7 C11 C12 103.5(3) . . ?
O7 C11 C12* 108.5(6) . . ?
C13 C12 C11 101.4(4) . . ?
C13* C12* C11 95.7(13) . . ?
C14 C13 C12 100.2(4) . . ?
C12* C13* C14 106.7(15) . . ?
O7 C14 C13 107.3(4) . . ?
O7 C14 C13* 99.1(9) . . ?
O8 C15 C16 105.9(3) . . ?
C17 C16 C15 102.7(3) . . ?
C16 C17 C18 101.8(3) . . ?
O8 C18 C17 104.0(3) . . ?
C20 C19 Ce2 74.6(3) . . ?
C26 C19 Ce2 75.4(2) . . ?
C26 C19 C20 134.5(4) . . ?
C19 C20 Ce2 75.0(2) . . ?
C19 C20 C21 133.5(4) . . ?
C21 C20 Ce2 74.1(2) . . ?
C20 C21 Ce2 74.8(2) . . ?
C22 C21 Ce2 74.7(2) . . ?
C22 C21 C20 134.4(4) . . ?
C21 C22 Ce2 74.5(2) . . ?
C23 C22 Ce2 75.2(2) . . ?
C23 C22 C21 134.7(4) . . ?
C22 C23 Ce2 75.2(2) . . ?
C22 C23 C24 135.4(4) . . ?
C24 C23 Ce2 75.7(2) . . ?
C23 C24 Ce2 74.4(2) . . ?
C25 C24 Ce2 75.4(2) . . ?
C25 C24 C23 135.2(4) . . ?
C24 C25 Ce2 75.4(2) . . ?
C24 C25 C26 136.2(4) . . ?
C26 C25 Ce2 75.2(2) . . ?
C19 C26 Ce2 75.0(2) . . ?
C19 C26 C25 135.9(4) . . ?
C25 C26 Ce2 75.2(2) . . ?
O9 C27 C28 106.4(3) . . ?
C29 C28 C27 102.0(3) . . ?
C30 C29 C28 102.7(3) . . ?
O9 C30 C29 105.1(3) . . ?
O10 C31 C32 98.7(11) . . ?
O10 C31* C32* 111.3(13) . . ?
C33 C32 C31 107.2(16) . . ?
C31* C32* C33* 96.4(15) . . ?
C32 C33 C34 104.6(13) . . ?
C34 C33* C32* 102.7(11) . . ?
O10 C34 C33 98.8(4) . . ?
C33* C34 O10 109.9(5) . . ?

loop_
_geom_bond_atom_site_label_1
_geom_bond_atom_site_label_2
_geom_bond_distance
_geom_bond_site_symmetry_2
_geom_bond_publ_flag
Ce1 O1 2.511(2) . ?
Ce1 O4 2.512(2) . ?
Ce1 O7 2.570(2) . ?
Ce1 O8 2.575(2) . ?
Ce1 C3 2.695(4) . ?
Ce1 C4 2.699(4) . ?
Ce1 C5 2.702(4) . ?
Ce1 C6 2.700(4) . ?
Ce1 C7 2.706(4) . ?
Ce1 C8 2.703(3) . ?
Ce1 C9 2.702(4) . ?
Ce1 C10 2.700(4) . ?
Ce2 O2 2.515(2) . ?
Ce2 O5 2.511(2) . ?
Ce2 O9 2.570(2) . ?
Ce2 O10 2.583(2) . ?
Ce2 C19 2.702(4) . ?
Ce2 C20 2.697(4) . ?
Ce2 C21 2.687(4) . ?
Ce2 C22 2.691(3) . ?
Ce2 C23 2.690(4) . ?
Ce2 C24 2.708(4) . ?
Ce2 C25 2.707(4) . ?
Ce2 C26 2.707(4) . ?
S1 O1 1.443(2) . ?
S1 O2 1.449(2) . ?
S1 O3 1.425(2) . ?
S1 C1 1.823(3) . ?
S2 O4 1.442(2) . ?
S2 O5 1.443(2) . ?
S2 O6 1.418(2) . ?
S2 C2 1.821(3) . ?
F1 C1 1.321(4) . ?
F2 C1 1.331(5) . ?
F3 C1 1.336(4) . ?
F4 C2 1.332(4) . ?
F5 C2 1.319(4) . ?
F6 C2 1.328(4) . ?
O7 C11 1.450(4) . ?
O7 C14 1.460(4) . ?
O8 C15 1.456(5) . ?
O8 C18 1.449(4) . ?
O9 C27 1.438(4) . ?
O9 C30 1.468(4) . ?
O10 C31 1.489(15) . ?
O10 C31* 1.426(16) . ?
O10 C34 1.460(4) . ?
C3 C4 1.370(6) . ?
C3 C10 1.408(7) . ?
C4 C5 1.388(6) . ?
C5 C6 1.399(6) . ?
C6 C7 1.383(6) . ?
C7 C8 1.389(6) . ?
C8 C9 1.408(7) . ?
C9 C10 1.440(7) . ?
C11 C12 1.550(6) . ?
C11 C12* 1.513(16) . ?
C12 C13 1.544(7) . ?
C12* C13* 1.46(3) . ?
C13 C14 1.462(7) . ?
C13* C14 1.650(19) . ?
C15 C16 1.518(5) . ?
C16 C17 1.512(7) . ?
C17 C18 1.518(5) . ?
C19 C20 1.417(7) . ?
C19 C26 1.383(6) . ?
C20 C21 1.442(7) . ?
C21 C22 1.430(6) . ?
C22 C23 1.375(6) . ?
C23 C24 1.392(6) . ?
C24 C25 1.365(6) . ?
C25 C26 1.385(6) . ?
C27 C28 1.500(6) . ?
C28 C29 1.493(7) . ?
C29 C30 1.492(5) . ?
C31 C32 1.62(3) . ?
C31* C32* 1.43(3) . ?
C32 C33 1.28(2) . ?
C32* C33* 1.69(2) . ?
C33 C34 1.584(12) . ?
C33* C34 1.415(13) . ?
